data_7059412
loop_
_publ_author_name
'Mukherjee, Atasi'
'Chakravarty, Manab'

_publ_section_title
;
 Regioisomeric monopyridine-functionalized triarylethene: small AIEgens
 with isomeric effect and an efficient platform for the selective and
 sensitive detection of Pd2+ and Fe3+
;
_journal_issue 16
_journal_name_full 'New Journal of Chemistry'
_journal_page_first 6173
_journal_page_last 6181
_journal_paper_doi 10.1039/D0NJ00306A
_journal_volume 44
_journal_year 2020
_chemical_formula_moiety 'C35 H25 N'
_chemical_formula_sum 'C35 H25 N'
_chemical_formula_weight 459.59
_space_group_crystal_system triclinic
_space_group_IT_number 2
_space_group_name_Hall '-P 1'
_space_group_name_H-M_alt 'P -1'
_atom_sites_solution_hydrogens geom
_atom_sites_solution_primary dual
_audit_creation_date 2019-09-14
_audit_creation_method
;
Olex2 1.2
(compiled 2018.05.29 svn.r3508 for OlexSys, GUI svn.r5506)
;
_audit_update_record
;
2020-01-14 deposited with the CCDC.	2020-03-18 downloaded from the CCDC.
;
_cell_angle_alpha 91.421(2)
_cell_angle_beta 95.716(2)
_cell_angle_gamma 114.431(2)
_cell_formula_units_Z 4
_cell_length_a 9.3645(2)
_cell_length_b 9.8616(2)
_cell_length_c 29.8334(6)
_cell_measurement_reflns_used 14161
_cell_measurement_temperature 293(2)
_cell_measurement_theta_max 79.3810
_cell_measurement_theta_min 4.9290
_cell_volume 2489.29(10)
_computing_cell_refinement 'CrysAlisPro 1.171.39.20a (Rigaku OD, 2015)'
_computing_data_collection 'CrysAlisPro 1.171.39.20a (Rigaku OD, 2015)'
_computing_data_reduction 'CrysAlisPro 1.171.39.20a (Rigaku OD, 2015)'
_computing_molecular_graphics 'Olex2 (Dolomanov et al., 2009)'
_computing_publication_material 'Olex2 (Dolomanov et al., 2009)'
_computing_structure_refinement 'ShelXL (Sheldrick, 2015)'
_computing_structure_solution 'ShelXT (Sheldrick, 2015)'
_diffrn_ambient_temperature 293(2)
_diffrn_detector 'CCD plate'
_diffrn_measured_fraction_theta_full 0.996
_diffrn_measured_fraction_theta_max 0.965
_diffrn_measurement_details
;
List of Runs (angles in degrees, time in seconds):

  # Type    Start    End  Width  t~exp~   \w     \q     \k     \f   Frames
#--------------------------------------------------------------------------
  1  \w    -18.00  88.00   0.50    1.38    --    0.00  37.00  90.00  212
  2  \w    -20.00  13.00   0.50    1.38    --    0.00  77.00-150.00   66
  3  \w     44.00  85.00   0.50    1.38    --    0.00  77.00-150.00   82
  4  \w     58.00  89.00   0.50    1.38    --    0.00  37.00-150.00   62
  5  \w    -88.00  12.00   0.50    1.38    --    0.00 -37.00 120.00  200
  6  \w    -32.00   1.00   0.50    1.38    --    0.00 -57.00-150.00   66
  7  \w      2.00  27.00   0.50    1.38    --    0.00  57.00  30.00   50
  8  \w    -73.00 -46.00   0.50    1.38    --    0.00 -57.00-150.00   54
  9  \w     66.00 123.00   0.50    5.54    --  107.20 -30.00  30.00  114
 10  \w     19.00 112.00   0.50    5.54    --  107.20 -61.00  30.00  186
 11  \w     27.00  59.00   0.50    5.54    --  107.20 -30.00  30.00   64
 12  \w     83.00 110.00   0.50    5.54    --  107.20 -82.00 -60.00   54
 13  \w     89.00 128.00   0.50    5.54    --  107.20  30.00 -60.00   78
 14  \w    142.00 195.00   0.50    5.54    --  107.20  30.00 -60.00  106
 15  \w     21.00  75.00   0.50    5.54    --  107.20 -82.00 -30.00  108
 16  \w     80.00 197.00   0.50    5.54    --  107.20  15.00-120.00  234
 17  \w     25.00 140.00   0.50    5.54    --  107.20 -82.00  30.00  230
 18  \w     18.00 126.00   0.50    5.54    --  107.20 -30.00 120.00  216
 19  \w    158.00 197.00   0.50    5.54    --  107.20  15.00 150.00   78
 20  \w     91.00 140.00   0.50    5.54    --  107.20  15.00 150.00   98
 21  \w     24.00  53.00   0.50    5.54    --  107.20 -61.00-120.00   58
 22  \w     71.00  97.00   0.50    5.54    --  107.20 -61.00-120.00   52
 23  \w     45.00 136.00   0.50    5.54    --  107.20 -82.00-180.00  182
 24  \w     21.00  56.00   0.50    5.54    --  107.20 -82.00 -60.00   70
 25  \w     78.00 139.00   0.50    5.54    --  107.20 -82.00-120.00  122
 26  \w     87.00 134.00   0.50    5.54    --  107.20 -82.00  90.00   94
 27  \w     32.00  62.00   0.50    5.54    --  107.20 -82.00-120.00   60
 28  \w     95.00 137.00   0.50    5.54    --  107.20 -82.00 -30.00   84
 29  \w     76.00 125.00   0.50    5.54    --  107.20 -82.00 120.00   98
 30  \w     29.00  88.00   0.50    5.54    --  107.20 -45.00 -60.00  118
;
_diffrn_measurement_device 'four-circle diffractometer'
_diffrn_measurement_device_type 'XtaLAB Pro: Kappa dual home/near'
_diffrn_measurement_method '\w scans'
_diffrn_orient_matrix_type 'CrysAlisPro convention (1999,Acta A55,543-557)'
_diffrn_orient_matrix_UB_11 0.0781109000
_diffrn_orient_matrix_UB_12 0.0103619000
_diffrn_orient_matrix_UB_13 0.0486738000
_diffrn_orient_matrix_UB_21 0.0386374000
_diffrn_orient_matrix_UB_22 -0.1327106000
_diffrn_orient_matrix_UB_23 -0.0123285000
_diffrn_orient_matrix_UB_31 0.1598037000
_diffrn_orient_matrix_UB_32 0.1089840000
_diffrn_orient_matrix_UB_33 -0.0136570000
_diffrn_radiation_monochromator graphite
_diffrn_radiation_probe x-ray
_diffrn_radiation_type CuK\a
_diffrn_radiation_wavelength 1.54184
_diffrn_reflns_av_R_equivalents 0.0395
_diffrn_reflns_av_unetI/netI 0.0407
_diffrn_reflns_Laue_measured_fraction_full 0.996
_diffrn_reflns_Laue_measured_fraction_max 0.965
_diffrn_reflns_limit_h_max 11
_diffrn_reflns_limit_h_min -10
_diffrn_reflns_limit_k_max 12
_diffrn_reflns_limit_k_min -12
_diffrn_reflns_limit_l_max 37
_diffrn_reflns_limit_l_min -38
_diffrn_reflns_number 28630
_diffrn_reflns_point_group_measured_fraction_full 0.996
_diffrn_reflns_point_group_measured_fraction_max 0.965
_diffrn_reflns_theta_full 67.684
_diffrn_reflns_theta_max 79.988
_diffrn_reflns_theta_min 4.480
_diffrn_source 'fine-focus sealed X-ray tube'
_diffrn_source_type 'Enhance (Cu) X-ray Source'
_exptl_absorpt_coefficient_mu 0.651
_exptl_absorpt_correction_T_max 1.00000
_exptl_absorpt_correction_T_min 0.78058
_exptl_absorpt_correction_type multi-scan
_exptl_absorpt_process_details
;
CrysAlisPro 1.171.39.20a (Rigaku Oxford Diffraction, 2015)
Empirical absorption correction using spherical harmonics,
 implemented in SCALE3 ABSPACK scaling algorithm.
;
_exptl_crystal_colour white
_exptl_crystal_density_diffrn 1.264
_exptl_crystal_description block
_exptl_crystal_F_000 1001
_exptl_crystal_size_max 0.15
_exptl_crystal_size_mid 0.13
_exptl_crystal_size_min 0.04
_refine_diff_density_max 0.334
_refine_diff_density_min -0.273
_refine_diff_density_rms 0.057
_refine_ls_extinction_method none
_refine_ls_goodness_of_fit_ref 1.049
_refine_ls_hydrogen_treatment constr
_refine_ls_matrix_type full
_refine_ls_number_parameters 649
_refine_ls_number_reflns 10468
_refine_ls_number_restraints 0
_refine_ls_restrained_S_all 1.049
_refine_ls_R_factor_all 0.0714
_refine_ls_R_factor_gt 0.0673
_refine_ls_shift/su_max 0.000
_refine_ls_shift/su_mean 0.000
_refine_ls_structure_factor_coef Fsqd
_refine_ls_weighting_details 'w=1/[\s^2^(Fo^2^)+(0.0674P)^2^+2.7906P] where P=(Fo^2^+2Fc^2^)/3'
_refine_ls_weighting_scheme calc
_refine_ls_wR_factor_gt 0.1742
_refine_ls_wR_factor_ref 0.1766
_reflns_Friedel_coverage 0.000
_reflns_number_gt 9379
_reflns_number_total 10468
_reflns_threshold_expression 'I > 2\s(I)'
_cod_data_source_file d0nj00306a2.cif
_cod_data_source_block exp_450_np4py
_cod_depositor_comments
;
 Adding full bibliography for 7059411--7059412.cif.

2024-06-28
Z value and formula fixed to values more according to usual
chemical conventions.                 miguel
;
_cod_original_formula_weight 947.10
_cod_original_formula_moiety '2(C35 H25 N)'
_cod_original_formula_units_Z 2
_cod_original_formula_sum 'C60.50 H55 N5.50 O5.50'
_cod_database_code 7059412
_shelx_shelxl_version_number 2016/4
_shelx_space_group_comment
;
The symmetry employed for this shelxl refinement is uniquely defined
by the following loop, which should always be used as a source of
symmetry information in preference to the above space-group names.
They are only intended as comments.
;
_reflns_odcompleteness_completeness 99.41
_reflns_odcompleteness_iscentric 1
_reflns_odcompleteness_theta 71.98
_olex2_refinement_description
;
1. Fixed Uiso
 At 1.2 times of:
  All C(H) groups
2.a Aromatic/amide H refined with riding coordinates:
 C007(H007), C00B(H00B), C00D(H00D), C00F(H00F), C00G(H00G), C00L(H00L),
 C00O(H00O), C00P(H00P), C00Q(H00Q), C00S(H00S), C00T(H00T), C00U(H00U),
 C00V(H00V), C00W(H00W), C00Y(H00Y), C00Z(H00Z), C011(H011), C012(H012),
 C013(H013), C014(H014), C016(H016), C017(H017), C018(H018), C019(H019),
 C01A(H01A), C01B(H01B), C01C(H01C), C01E(H01E), C01F(H01F), C01G(H01G),
 C01H(H01H), C01I(H01I), C01J(H01J), C01K(H01K), C01L(H01L), C01M(H01M),
 C01N(H01N), C01O(H01O), C01P(H01P), C01Q(H01Q), C01R(H01R), C01S(H01S),
 C01T(H01T), C01U(H01U), C01V(H01V), C01W(H01W), C01X(H01X), C01Y(H01Y),
 C01Z(H01Z), C020(H020)
;
_olex2_submission_special_instructions 'No special instructions were received'
_oxdiff_exptl_absorpt_empirical_details
;
Empirical correction (ABSPACK) includes:
- Absorption correction using spherical harmonics
- Frame scaling
;
_oxdiff_exptl_absorpt_empirical_full_max 2.225
_oxdiff_exptl_absorpt_empirical_full_min 0.603

loop_
_space_group_symop_operation_xyz
'x, y, z'
'-x, -y, -z'

loop_
_atom_site_label
_atom_site_type_symbol
_atom_site_fract_x
_atom_site_fract_y
_atom_site_fract_z
_atom_site_U_iso_or_equiv
_atom_site_adp_type
_atom_site_occupancy
_atom_site_site_symmetry_order
_atom_site_calc_flag
_atom_site_refinement_flags_posn
_atom_site_refinement_flags_adp
_atom_site_refinement_flags_occupancy
_atom_site_disorder_assembly
_atom_site_disorder_group
N001 N -0.7967(3) 0.2476(3) 0.31600(8) 0.0443(5) Uani 1 1 d . . . . .
C002 C 0.3158(2) 0.8277(2) 0.35022(7) 0.0250(4) Uani 1 1 d . . . . .
C003 C 0.5931(3) 1.0234(2) 0.37849(7) 0.0268(4) Uani 1 1 d . . . . .
C004 C 0.3013(2) 0.7227(2) 0.38650(7) 0.0243(4) Uani 1 1 d . . . . .
C005 C 0.7514(3) 1.1062(2) 0.36985(8) 0.0289(4) Uani 1 1 d . . . . .
C006 C 0.1099(2) 1.0110(2) 0.16087(7) 0.0267(4) Uani 1 1 d . . . . .
C007 C -0.2788(2) 0.6276(2) 0.04937(7) 0.0260(4) Uani 1 1 d . . . . .
H007 H -0.370193 0.600652 0.029265 0.031 Uiso 1 1 calc R . . . .
C008 C -0.1844(2) 0.5492(2) 0.04625(7) 0.0249(4) Uani 1 1 d . . . . .
C009 C 0.0231(3) 0.7253(2) 0.32098(7) 0.0274(4) Uani 1 1 d . . . . .
C00A C -0.3352(2) 0.8208(2) 0.17443(7) 0.0264(4) Uani 1 1 d . . . . .
C00B C 0.1906(2) 0.8281(2) 0.32359(7) 0.0280(4) Uani 1 1 d . . . . .
H00B H 0.213949 0.904550 0.304117 0.034 Uiso 1 1 calc R . . . .
C00C C -0.6568(3) 0.6347(2) 0.17989(7) 0.0268(4) Uani 1 1 d . . . . .
C00D C -0.1677(2) 0.9219(2) 0.17424(7) 0.0280(4) Uani 1 1 d . . . . .
H00D H -0.130124 1.007699 0.193669 0.034 Uiso 1 1 calc R . . . .
C00E C -0.1024(2) 0.7865(2) 0.11289(7) 0.0247(4) Uani 1 1 d . . . . .
C00F C -0.2386(2) 0.7444(2) 0.08177(7) 0.0261(4) Uani 1 1 d . . . . .
H00F H -0.302565 0.795392 0.082918 0.031 Uiso 1 1 calc R . . . .
C00G C -0.4457(3) 0.8806(2) 0.17897(7) 0.0287(4) Uani 1 1 d . . . . .
H00G H -0.412641 0.983646 0.180068 0.034 Uiso 1 1 calc R . . . .
C00H C 0.2515(2) 0.4045(2) 0.48693(7) 0.0291(4) Uani 1 1 d . . . . .
C00I C -0.0612(2) 0.9064(2) 0.14956(7) 0.0257(4) Uani 1 1 d . . . . .
C00J C -0.3039(2) 0.5349(2) 0.31518(7) 0.0270(4) Uani 1 1 d . . . . .
C00K C -0.2329(2) 0.4189(2) 0.01303(7) 0.0273(4) Uani 1 1 d . . . . .
C00L C 0.1902(2) 0.6950(2) 0.41684(7) 0.0269(4) Uani 1 1 d . . . . .
H00L H 0.124880 0.745064 0.415229 0.032 Uiso 1 1 calc R . . . .
C00M C 0.2728(2) 0.5172(2) 0.45319(7) 0.0272(4) Uani 1 1 d . . . . .
C00N C 0.2031(3) 1.0872(2) 0.12663(8) 0.0279(4) Uani 1 1 d . . . . .
C00O C -0.0046(2) 0.7129(2) 0.10842(7) 0.0272(4) Uani 1 1 d . . . . .
H00O H 0.089809 0.743215 0.127418 0.033 Uiso 1 1 calc R . . . .
C00P C -0.1884(3) 0.4799(2) 0.32370(7) 0.0289(4) Uani 1 1 d . . . . .
H00P H -0.219912 0.378751 0.327572 0.035 Uiso 1 1 calc R . . . .
C00Q C -0.0460(2) 0.5959(2) 0.07621(7) 0.0279(4) Uani 1 1 d . . . . .
H00Q H 0.019859 0.547047 0.074449 0.034 Uiso 1 1 calc R . . . .
C00R C 0.4796(2) 0.9309(2) 0.34236(7) 0.0264(4) Uani 1 1 d . . . . .
C00S C 0.2196(3) 0.4268(3) 0.53035(8) 0.0322(5) Uani 1 1 d . . . . .
H00S H 0.216105 0.516538 0.538987 0.039 Uiso 1 1 calc R . . . .
C00T C 0.1786(3) 1.0314(3) 0.20484(8) 0.0316(5) Uani 1 1 d . . . . .
H00T H 0.116347 0.985561 0.227225 0.038 Uiso 1 1 calc R . . . .
C00U C -0.6029(3) 0.7899(2) 0.18184(7) 0.0284(4) Uani 1 1 d . . . . .
H00U H -0.673376 0.832697 0.185111 0.034 Uiso 1 1 calc R . . . .
C00V C 0.4019(2) 0.6504(2) 0.39110(7) 0.0280(4) Uani 1 1 d . . . . .
H00V H 0.480168 0.670791 0.372105 0.034 Uiso 1 1 calc R . . . .
C00W C -0.3900(3) 0.6655(2) 0.17286(7) 0.0298(5) Uani 1 1 d . . . . .
H00W H -0.319250 0.622674 0.170111 0.036 Uiso 1 1 calc R . . . .
C00X C 0.3691(3) 1.1746(2) 0.13866(8) 0.0307(5) Uani 1 1 d . . . . .
C00Y C 0.1377(3) 1.0861(2) 0.08150(8) 0.0299(4) Uani 1 1 d . . . . .
H00Y H 0.029534 1.033296 0.073257 0.036 Uiso 1 1 calc R . . . .
C00Z C 0.1757(2) 0.5937(2) 0.44940(7) 0.0278(4) Uani 1 1 d . . . . .
H00Z H 0.100072 0.576198 0.469120 0.033 Uiso 1 1 calc R . . . .
C010 C -0.4729(3) 0.4368(2) 0.31478(7) 0.0289(4) Uani 1 1 d . . . . .
C011 C 0.5247(3) 0.9319(2) 0.29991(8) 0.0313(5) Uani 1 1 d . . . . .
H011 H 0.450360 0.874038 0.276187 0.038 Uiso 1 1 calc R . . . .
C012 C -0.0928(3) 0.7792(2) 0.31065(8) 0.0318(5) Uani 1 1 d . . . . .
H012 H -0.061665 0.879564 0.305536 0.038 Uiso 1 1 calc R . . . .
C013 C -0.3076(3) 0.4157(3) -0.03001(7) 0.0300(4) Uani 1 1 d . . . . .
H013 H -0.322670 0.499008 -0.038935 0.036 Uiso 1 1 calc R . . . .
C014 C 0.5538(3) 1.0421(2) 0.42233(8) 0.0312(5) Uani 1 1 d . . . . .
H014 H 0.449604 0.992969 0.428229 0.037 Uiso 1 1 calc R . . . .
N015 N -1.1487(3) 0.3496(3) 0.18390(8) 0.0528(6) Uani 1 1 d . . . . .
C016 C 0.3869(3) 0.5483(2) 0.42367(8) 0.0299(4) Uani 1 1 d . . . . .
H016 H 0.454011 0.500169 0.425772 0.036 Uiso 1 1 calc R . . . .
C017 C 0.4348(3) 1.1877(2) 0.18445(9) 0.0354(5) Uani 1 1 d . . . . .
H017 H 0.542689 1.242987 0.192450 0.043 Uiso 1 1 calc R . . . .
C018 C -0.5467(3) 0.5745(2) 0.17531(7) 0.0296(4) Uani 1 1 d . . . . .
H018 H -0.579976 0.471503 0.173891 0.036 Uiso 1 1 calc R . . . .
C019 C -0.2523(3) 0.6865(2) 0.30792(8) 0.0316(5) Uani 1 1 d . . . . .
H019 H -0.326207 0.725574 0.301156 0.038 Uiso 1 1 calc R . . . .
C01A C -0.0302(3) 0.5713(2) 0.32646(7) 0.0291(4) Uani 1 1 d . . . . .
H01A H 0.043099 0.530931 0.332055 0.035 Uiso 1 1 calc R . . . .
C01B C 0.7937(3) 1.1005(3) 0.32568(8) 0.0329(5) Uani 1 1 d . . . . .
H01B H 0.897938 1.152456 0.320202 0.040 Uiso 1 1 calc R . . . .
C01C C 0.3411(3) 1.1200(3) 0.21683(8) 0.0338(5) Uani 1 1 d . . . . .
H01C H 0.384678 1.132360 0.246866 0.041 Uiso 1 1 calc R . . . .
C01D C -0.8251(3) 0.5366(3) 0.18201(8) 0.0313(5) Uani 1 1 d . . . . .
C01E C -0.5917(3) 0.4578(3) 0.28809(8) 0.0340(5) Uani 1 1 d . . . . .
H01E H -0.566192 0.535950 0.269205 0.041 Uiso 1 1 calc R . . . .
C01F C 0.8667(3) 1.1948(2) 0.40572(9) 0.0360(5) Uani 1 1 d . . . . .
H01F H 0.971534 1.245685 0.400576 0.043 Uiso 1 1 calc R . . . .
C01G C -0.5230(3) 0.3174(2) 0.34242(8) 0.0325(5) Uani 1 1 d . . . . .
H01G H -0.449267 0.298129 0.361228 0.039 Uiso 1 1 calc R . . . .
C01H C 0.6811(3) 1.0187(3) 0.29143(8) 0.0336(5) Uani 1 1 d . . . . .
H01H H 0.707431 1.020009 0.262150 0.040 Uiso 1 1 calc R . . . .
C01I C -0.3598(3) 0.2901(3) -0.05966(8) 0.0346(5) Uani 1 1 d . . . . .
H01I H -0.409084 0.289664 -0.088343 0.042 Uiso 1 1 calc R . . . .
C01J C 0.4619(3) 1.2476(3) 0.10467(9) 0.0380(5) Uani 1 1 d . . . . .
H01J H 0.570296 1.301662 0.112042 0.046 Uiso 1 1 calc R . . . .
C01K C -0.9185(3) 0.5756(3) 0.20855(8) 0.0388(5) Uani 1 1 d . . . . .
H01K H -0.875187 0.665455 0.226257 0.047 Uiso 1 1 calc R . . . .
C01L C 0.1927(3) 0.3179(3) 0.56115(8) 0.0372(5) Uani 1 1 d . . . . .
H01L H 0.171883 0.334956 0.590084 0.045 Uiso 1 1 calc R . . . .
C01M C 0.6659(3) 1.1307(3) 0.45584(8) 0.0370(5) Uani 1 1 d . . . . .
H01M H 0.637587 1.141951 0.484247 0.044 Uiso 1 1 calc R . . . .
C01N C 0.2317(3) 1.1617(3) 0.05004(9) 0.0381(5) Uani 1 1 d . . . . .
H01N H 0.186572 1.160985 0.020776 0.046 Uiso 1 1 calc R . . . .
C01O C -0.8989(3) 0.3995(3) 0.15651(9) 0.0379(5) Uani 1 1 d . . . . .
H01O H -0.842052 0.367207 0.138399 0.045 Uiso 1 1 calc R . . . .
C01P C 0.3963(3) 1.2407(3) 0.06144(10) 0.0427(6) Uani 1 1 d . . . . .
H01P H 0.459846 1.288015 0.039451 0.051 Uiso 1 1 calc R . . . .
C01Q C 0.8245(3) 1.2054(3) 0.44766(9) 0.0399(5) Uani 1 1 d . . . . .
H01Q H 0.901031 1.262418 0.471059 0.048 Uiso 1 1 calc R . . . .
C01R C 0.2587(3) 0.2700(3) 0.47512(9) 0.0429(6) Uani 1 1 d . . . . .
H01R H 0.282658 0.253416 0.446544 0.051 Uiso 1 1 calc R . . . .
C01S C -0.6829(3) 0.2279(3) 0.34169(9) 0.0394(5) Uani 1 1 d . . . . .
H01S H -0.712740 0.148981 0.360328 0.047 Uiso 1 1 calc R . . . .
C01T C -0.7486(3) 0.3613(3) 0.28980(9) 0.0407(6) Uani 1 1 d . . . . .
H01T H -0.825403 0.377369 0.271337 0.049 Uiso 1 1 calc R . . . .
C01U C -0.2108(3) 0.2926(3) 0.02521(9) 0.0396(5) Uani 1 1 d . . . . .
H01U H -0.159700 0.292816 0.053598 0.047 Uiso 1 1 calc R . . . .
C01V C -1.0757(3) 0.4802(4) 0.20838(9) 0.0495(7) Uani 1 1 d . . . . .
H01V H -1.134980 0.508756 0.226597 0.059 Uiso 1 1 calc R . . . .
C01W C -0.3390(3) 0.1654(3) -0.04683(9) 0.0417(6) Uani 1 1 d . . . . .
H01W H -0.375234 0.080668 -0.066675 0.050 Uiso 1 1 calc R . . . .
C01X C -0.2643(4) 0.1669(3) -0.00454(9) 0.0473(6) Uani 1 1 d . . . . .
H01X H -0.249639 0.083077 0.004093 0.057 Uiso 1 1 calc R . . . .
C01Y C -1.0577(3) 0.3124(3) 0.15861(10) 0.0498(7) Uani 1 1 d . . . . .
H01Y H -1.104609 0.221776 0.141305 0.060 Uiso 1 1 calc R . . . .
C01Z C 0.1972(3) 0.1840(3) 0.54841(10) 0.0466(6) Uani 1 1 d . . . . .
H01Z H 0.177834 0.109912 0.568634 0.056 Uiso 1 1 calc R . . . .
C020 C 0.2305(4) 0.1607(3) 0.50570(10) 0.0507(7) Uani 1 1 d . . . . .
H020 H 0.234044 0.070789 0.497283 0.061 Uiso 1 1 calc R . . . .

loop_
_atom_site_aniso_label
_atom_site_aniso_U_11
_atom_site_aniso_U_22
_atom_site_aniso_U_33
_atom_site_aniso_U_23
_atom_site_aniso_U_13
_atom_site_aniso_U_12
N001 0.0341(11) 0.0419(12) 0.0513(13) 0.0033(10) 0.0111(9) 0.0090(9)
C002 0.0250(10) 0.0225(9) 0.0300(10) 0.0030(8) 0.0059(8) 0.0118(8)
C003 0.0296(11) 0.0201(9) 0.0335(11) 0.0046(8) 0.0039(8) 0.0128(8)
C004 0.0224(9) 0.0221(9) 0.0285(10) 0.0025(8) 0.0024(8) 0.0094(8)
C005 0.0268(10) 0.0209(9) 0.0407(12) 0.0070(8) 0.0042(9) 0.0114(8)
C006 0.0272(10) 0.0230(10) 0.0340(11) 0.0000(8) 0.0068(8) 0.0140(8)
C007 0.0212(9) 0.0277(10) 0.0296(10) 0.0034(8) 0.0049(8) 0.0101(8)
C008 0.0221(9) 0.0239(10) 0.0294(10) 0.0060(8) 0.0091(8) 0.0085(8)
C009 0.0279(11) 0.0284(10) 0.0277(10) 0.0036(8) 0.0030(8) 0.0136(9)
C00A 0.0252(10) 0.0277(10) 0.0278(10) 0.0025(8) 0.0084(8) 0.0112(9)
C00B 0.0272(10) 0.0257(10) 0.0335(11) 0.0070(8) 0.0065(8) 0.0127(9)
C00C 0.0284(11) 0.0287(10) 0.0267(10) 0.0037(8) 0.0071(8) 0.0143(9)
C00D 0.0265(10) 0.0258(10) 0.0331(11) 0.0004(8) 0.0054(8) 0.0119(9)
C00E 0.0215(9) 0.0244(10) 0.0297(10) 0.0060(8) 0.0090(8) 0.0096(8)
C00F 0.0221(10) 0.0271(10) 0.0344(11) 0.0054(8) 0.0092(8) 0.0140(8)
C00G 0.0291(11) 0.0263(10) 0.0336(11) -0.0017(8) 0.0053(8) 0.0144(9)
C00H 0.0250(10) 0.0283(11) 0.0350(11) 0.0054(9) 0.0039(8) 0.0120(9)
C00I 0.0229(10) 0.0241(10) 0.0323(10) 0.0057(8) 0.0072(8) 0.0111(8)
C00J 0.0269(10) 0.0271(10) 0.0291(10) 0.0048(8) 0.0045(8) 0.0130(9)
C00K 0.0232(10) 0.0278(10) 0.0322(11) 0.0022(8) 0.0085(8) 0.0108(8)
C00L 0.0244(10) 0.0262(10) 0.0330(11) 0.0034(8) 0.0057(8) 0.0129(8)
C00M 0.0254(10) 0.0245(10) 0.0305(10) 0.0014(8) 0.0020(8) 0.0096(8)
C00N 0.0280(11) 0.0191(9) 0.0395(11) 0.0024(8) 0.0100(9) 0.0115(8)
C00O 0.0216(10) 0.0301(10) 0.0317(10) 0.0032(8) 0.0034(8) 0.0126(8)
C00P 0.0295(11) 0.0233(10) 0.0367(11) 0.0038(8) 0.0050(9) 0.0134(9)
C00Q 0.0239(10) 0.0295(10) 0.0344(11) 0.0026(8) 0.0059(8) 0.0146(9)
C00R 0.0257(10) 0.0269(10) 0.0315(10) 0.0057(8) 0.0054(8) 0.0154(9)
C00S 0.0269(11) 0.0351(12) 0.0365(12) 0.0063(9) 0.0052(9) 0.0143(9)
C00T 0.0309(11) 0.0311(11) 0.0349(11) -0.0002(9) 0.0059(9) 0.0148(9)
C00U 0.0276(10) 0.0319(11) 0.0305(10) -0.0025(8) 0.0058(8) 0.0169(9)
C00V 0.0232(10) 0.0284(10) 0.0349(11) 0.0054(8) 0.0079(8) 0.0121(8)
C00W 0.0305(11) 0.0314(11) 0.0366(11) 0.0078(9) 0.0120(9) 0.0198(9)
C00X 0.0295(11) 0.0182(9) 0.0467(13) 0.0009(9) 0.0088(9) 0.0112(8)
C00Y 0.0280(11) 0.0235(10) 0.0384(12) 0.0041(8) 0.0098(9) 0.0097(9)
C00Z 0.0241(10) 0.0300(11) 0.0310(10) 0.0035(8) 0.0076(8) 0.0119(9)
C010 0.0319(11) 0.0273(10) 0.0311(10) 0.0032(8) 0.0075(8) 0.0149(9)
C011 0.0363(12) 0.0288(11) 0.0310(11) 0.0048(8) 0.0055(9) 0.0154(9)
C012 0.0307(11) 0.0267(10) 0.0422(12) 0.0114(9) 0.0080(9) 0.0150(9)
C013 0.0262(10) 0.0340(11) 0.0330(11) 0.0034(9) 0.0086(8) 0.0144(9)
C014 0.0319(11) 0.0250(10) 0.0358(11) 0.0033(9) 0.0054(9) 0.0106(9)
N015 0.0335(12) 0.0600(15) 0.0520(14) 0.0150(12) 0.0079(10) 0.0054(11)
C016 0.0278(11) 0.0290(11) 0.0380(11) 0.0068(9) 0.0081(9) 0.0158(9)
C017 0.0283(11) 0.0229(10) 0.0539(14) -0.0032(10) 0.0018(10) 0.0106(9)
C018 0.0334(11) 0.0246(10) 0.0364(11) 0.0077(8) 0.0114(9) 0.0156(9)
C019 0.0293(11) 0.0290(11) 0.0434(12) 0.0129(9) 0.0082(9) 0.0175(9)
C01A 0.0292(11) 0.0267(10) 0.0356(11) 0.0021(8) 0.0031(9) 0.0161(9)
C01B 0.0280(11) 0.0289(11) 0.0456(13) 0.0067(9) 0.0113(9) 0.0139(9)
C01C 0.0299(11) 0.0287(11) 0.0435(13) -0.0037(9) -0.0010(9) 0.0144(9)
C01D 0.0330(11) 0.0300(11) 0.0326(11) 0.0090(9) 0.0071(9) 0.0139(9)
C01E 0.0306(11) 0.0352(12) 0.0384(12) 0.0063(9) 0.0062(9) 0.0154(10)
C01F 0.0292(11) 0.0227(10) 0.0525(14) 0.0020(9) -0.0015(10) 0.0088(9)
C01G 0.0319(11) 0.0270(11) 0.0399(12) 0.0059(9) 0.0078(9) 0.0126(9)
C01H 0.0345(12) 0.0310(11) 0.0384(12) 0.0060(9) 0.0136(9) 0.0145(10)
C01I 0.0248(11) 0.0446(13) 0.0332(11) -0.0026(10) 0.0049(9) 0.0133(10)
C01J 0.0254(11) 0.0263(11) 0.0623(16) 0.0091(10) 0.0177(11) 0.0078(9)
C01K 0.0326(12) 0.0495(14) 0.0348(12) 0.0054(10) 0.0100(9) 0.0162(11)
C01L 0.0290(11) 0.0462(14) 0.0388(12) 0.0126(10) 0.0076(9) 0.0167(10)
C01M 0.0464(14) 0.0291(11) 0.0345(12) 0.0015(9) 0.0045(10) 0.0148(10)
C01N 0.0434(14) 0.0301(11) 0.0435(13) 0.0099(10) 0.0156(11) 0.0155(10)
C01O 0.0364(13) 0.0286(11) 0.0453(13) 0.0072(10) 0.0075(10) 0.0093(10)
C01P 0.0441(14) 0.0284(12) 0.0589(16) 0.0157(11) 0.0273(12) 0.0131(11)
C01Q 0.0386(13) 0.0275(11) 0.0473(14) -0.0037(10) -0.0065(11) 0.0105(10)
C01R 0.0606(17) 0.0343(13) 0.0426(13) 0.0066(10) 0.0099(12) 0.0277(12)
C01S 0.0386(13) 0.0335(12) 0.0437(13) 0.0067(10) 0.0125(10) 0.0107(10)
C01T 0.0298(12) 0.0449(14) 0.0476(14) 0.0043(11) 0.0043(10) 0.0158(11)
C01U 0.0486(14) 0.0353(12) 0.0372(12) 0.0010(10) 0.0000(10) 0.0212(11)
C01V 0.0313(13) 0.071(2) 0.0437(14) 0.0136(13) 0.0131(11) 0.0165(13)
C01W 0.0399(13) 0.0348(13) 0.0465(14) -0.0104(11) 0.0055(11) 0.0124(11)
C01X 0.0631(18) 0.0336(13) 0.0481(15) -0.0022(11) 0.0033(13) 0.0243(13)
C01Y 0.0447(15) 0.0368(14) 0.0548(16) 0.0123(12) 0.0042(12) 0.0039(12)
C01Z 0.0488(15) 0.0399(14) 0.0513(15) 0.0210(12) 0.0056(12) 0.0178(12)
C020 0.073(2) 0.0356(14) 0.0544(16) 0.0143(12) 0.0119(14) 0.0315(14)

loop_
_atom_type_symbol
_atom_type_description
_atom_type_scat_dispersion_real
_atom_type_scat_dispersion_imag
_atom_type_scat_source
C C 0.0181 0.0091 'International Tables Vol C Tables 4.2.6.8 and 6.1.1.4'
H H 0.0000 0.0000 'International Tables Vol C Tables 4.2.6.8 and 6.1.1.4'
N N 0.0311 0.0180 'International Tables Vol C Tables 4.2.6.8 and 6.1.1.4'
O O 0.0492 0.0322 'International Tables Vol C Tables 4.2.6.8 and 6.1.1.4'

loop_
_geom_angle_atom_site_label_1
_geom_angle_atom_site_label_2
_geom_angle_atom_site_label_3
_geom_angle
_geom_angle_site_symmetry_1
_geom_angle_site_symmetry_3
_geom_angle_publ_flag
C01T N001 C01S 115.8(2) . . ?
C004 C002 C00R 116.72(17) . . ?
C00B C002 C004 123.42(19) . . ?
C00B C002 C00R 119.78(18) . . ?
C005 C003 C00R 118.77(19) . . ?
C005 C003 C014 118.0(2) . . ?
C014 C003 C00R 123.1(2) . . ?
C00L C004 C002 121.83(18) . . ?
C00L C004 C00V 118.09(19) . . ?
C00V C004 C002 120.07(18) . . ?
C003 C005 C01B 120.1(2) . . ?
C003 C005 C01F 119.5(2) . . ?
C01B C005 C01F 120.4(2) . . ?
C00N C006 C00I 121.23(19) . . ?
C00T C006 C00I 119.24(19) . . ?
C00T C006 C00N 119.5(2) . . ?
C008 C007 H007 119.3 . . ?
C00F C007 H007 119.3 . . ?
C00F C007 C008 121.34(19) . . ?
C007 C008 C00K 120.96(19) . . ?
C00Q C008 C007 117.57(19) . . ?
C00Q C008 C00K 121.45(18) . . ?
C012 C009 C00B 119.49(19) . . ?
C012 C009 C01A 117.0(2) . . ?
C01A C009 C00B 123.46(19) . . ?
C00G C00A C00D 119.57(19) . . ?
C00W C00A C00D 122.96(18) . . ?
C00W C00A C00G 117.36(19) . . ?
C002 C00B C009 129.31(19) . . ?
C002 C00B H00B 115.3 . . ?
C009 C00B H00B 115.3 . . ?
C00U C00C C018 117.92(19) . . ?
C00U C00C C01D 121.17(18) . . ?
C018 C00C C01D 120.91(19) . . ?
C00A C00D H00D 115.7 . . ?
C00I C00D C00A 128.5(2) . . ?
C00I C00D H00D 115.7 . . ?
C00F C00E C00I 121.63(18) . . ?
C00O C00E C00F 117.95(19) . . ?
C00O C00E C00I 120.42(18) . . ?
C007 C00F C00E 120.62(18) . . ?
C007 C00F H00F 119.7 . . ?
C00E C00F H00F 119.7 . . ?
C00A C00G H00G 119.3 . . ?
C00U C00G C00A 121.5(2) . . ?
C00U C00G H00G 119.3 . . ?
C00S C00H C00M 121.8(2) . . ?
C00S C00H C01R 118.1(2) . . ?
C01R C00H C00M 120.1(2) . . ?
C00D C00I C006 118.64(19) . . ?
C00D C00I C00E 123.77(19) . . ?
C00E C00I C006 117.53(17) . . ?
C00P C00J C010 121.04(19) . . ?
C019 C00J C00P 117.48(19) . . ?
C019 C00J C010 121.47(19) . . ?
C013 C00K C008 121.62(19) . . ?
C013 C00K C01U 118.1(2) . . ?
C01U C00K C008 120.2(2) . . ?
C004 C00L H00L 119.6 . . ?
C00Z C00L C004 120.79(19) . . ?
C00Z C00L H00L 119.6 . . ?
C00Z C00M C00H 120.64(19) . . ?
C016 C00M C00H 121.55(19) . . ?
C016 C00M C00Z 117.79(19) . . ?
C006 C00N C00X 118.8(2) . . ?
C00Y C00N C006 123.0(2) . . ?
C00Y C00N C00X 118.2(2) . . ?
C00E C00O H00O 119.5 . . ?
C00Q C00O C00E 120.98(19) . . ?
C00Q C00O H00O 119.5 . . ?
C00J C00P H00P 119.1 . . ?
C01A C00P C00J 121.76(19) . . ?
C01A C00P H00P 119.1 . . ?
C008 C00Q H00Q 119.3 . . ?
C00O C00Q C008 121.41(19) . . ?
C00O C00Q H00Q 119.3 . . ?
C003 C00R C002 121.53(18) . . ?
C011 C00R C002 119.3(2) . . ?
C011 C00R C003 119.0(2) . . ?
C00H C00S H00S 119.3 . . ?
C01L C00S C00H 121.5(2) . . ?
C01L C00S H00S 119.3 . . ?
C006 C00T H00T 119.2 . . ?
C006 C00T C01C 121.6(2) . . ?
C01C C00T H00T 119.2 . . ?
C00C C00U H00U 119.6 . . ?
C00G C00U C00C 120.73(19) . . ?
C00G C00U H00U 119.6 . . ?
C004 C00V H00V 119.5 . . ?
C016 C00V C004 120.99(19) . . ?
C016 C00V H00V 119.5 . . ?
C00A C00W H00W 119.3 . . ?
C018 C00W C00A 121.37(19) . . ?
C018 C00W H00W 119.3 . . ?
C017 C00X C00N 119.2(2) . . ?
C01J C00X C00N 118.8(2) . . ?
C01J C00X C017 122.0(2) . . ?
C00N C00Y H00Y 119.6 . . ?
C01N C00Y C00N 120.8(2) . . ?
C01N C00Y H00Y 119.6 . . ?
C00L C00Z C00M 121.30(19) . . ?
C00L C00Z H00Z 119.3 . . ?
C00M C00Z H00Z 119.3 . . ?
C01E C010 C00J 122.9(2) . . ?
C01E C010 C01G 116.0(2) . . ?
C01G C010 C00J 121.1(2) . . ?
C00R C011 H011 119.2 . . ?
C00R C011 C01H 121.6(2) . . ?
C01H C011 H011 119.2 . . ?
C009 C012 H012 119.2 . . ?
C019 C012 C009 121.5(2) . . ?
C019 C012 H012 119.2 . . ?
C00K C013 H013 119.6 . . ?
C01I C013 C00K 120.8(2) . . ?
C01I C013 H013 119.6 . . ?
C003 C014 H014 119.4 . . ?
C01M C014 C003 121.2(2) . . ?
C01M C014 H014 119.4 . . ?
C01V N015 C01Y 115.5(2) . . ?
C00M C016 H016 119.5 . . ?
C00V C016 C00M 120.97(19) . . ?
C00V C016 H016 119.5 . . ?
C00X C017 H017 119.7 . . ?
C01C C017 C00X 120.7(2) . . ?
C01C C017 H017 119.7 . . ?
C00C C018 H018 119.4 . . ?
C00W C018 C00C 121.1(2) . . ?
C00W C018 H018 119.4 . . ?
C00J C019 H019 119.5 . . ?
C012 C019 C00J 120.97(19) . . ?
C012 C019 H019 119.5 . . ?
C009 C01A H01A 119.4 . . ?
C00P C01A C009 121.17(19) . . ?
C00P C01A H01A 119.4 . . ?
C005 C01B H01B 120.1 . . ?
C01H C01B C005 119.7(2) . . ?
C01H C01B H01B 120.1 . . ?
C00T C01C H01C 119.9 . . ?
C017 C01C C00T 120.1(2) . . ?
C017 C01C H01C 119.9 . . ?
C01K C01D C00C 122.4(2) . . ?
C01K C01D C01O 116.7(2) . . ?
C01O C01D C00C 120.8(2) . . ?
C010 C01E H01E 120.2 . . ?
C01T C01E C010 119.7(2) . . ?
C01T C01E H01E 120.2 . . ?
C005 C01F H01F 119.9 . . ?
C01Q C01F C005 120.3(2) . . ?
C01Q C01F H01F 119.9 . . ?
C010 C01G H01G 120.1 . . ?
C01S C01G C010 119.8(2) . . ?
C01S C01G H01G 120.1 . . ?
C011 C01H H01H 119.7 . . ?
C01B C01H C011 120.6(2) . . ?
C01B C01H H01H 119.7 . . ?
C013 C01I H01I 119.9 . . ?
C01W C01I C013 120.2(2) . . ?
C01W C01I H01I 119.9 . . ?
C00X C01J H01J 119.3 . . ?
C01P C01J C00X 121.5(2) . . ?
C01P C01J H01J 119.3 . . ?
C01D C01K H01K 120.2 . . ?
C01V C01K C01D 119.6(3) . . ?
C01V C01K H01K 120.2 . . ?
C00S C01L H01L 120.3 . . ?
C01Z C01L C00S 119.5(2) . . ?
C01Z C01L H01L 120.3 . . ?
C014 C01M H01M 119.9 . . ?
C014 C01M C01Q 120.3(2) . . ?
C01Q C01M H01M 119.9 . . ?
C00Y C01N H01N 119.6 . . ?
C00Y C01N C01P 120.8(2) . . ?
C01P C01N H01N 119.6 . . ?
C01D C01O H01O 120.5 . . ?
C01Y C01O C01D 119.1(2) . . ?
C01Y C01O H01O 120.5 . . ?
C01J C01P C01N 119.8(2) . . ?
C01J C01P H01P 120.1 . . ?
C01N C01P H01P 120.1 . . ?
C01F C01Q C01M 120.6(2) . . ?
C01F C01Q H01Q 119.7 . . ?
C01M C01Q H01Q 119.7 . . ?
C00H C01R H01R 119.8 . . ?
C020 C01R C00H 120.5(2) . . ?
C020 C01R H01R 119.8 . . ?
N001 C01S C01G 124.2(2) . . ?
N001 C01S H01S 117.9 . . ?
C01G C01S H01S 117.9 . . ?
N001 C01T C01E 124.5(2) . . ?
N001 C01T H01T 117.7 . . ?
C01E C01T H01T 117.7 . . ?
C00K C01U H01U 119.6 . . ?
C01X C01U C00K 120.7(2) . . ?
C01X C01U H01U 119.6 . . ?
N015 C01V C01K 124.6(3) . . ?
N015 C01V H01V 117.7 . . ?
C01K C01V H01V 117.7 . . ?
C01I C01W H01W 120.1 . . ?
C01X C01W C01I 119.8(2) . . ?
C01X C01W H01W 120.1 . . ?
C01U C01X H01X 119.9 . . ?
C01W C01X C01U 120.3(2) . . ?
C01W C01X H01X 119.9 . . ?
N015 C01Y C01O 124.6(3) . . ?
N015 C01Y H01Y 117.7 . . ?
C01O C01Y H01Y 117.7 . . ?
C01L C01Z H01Z 120.1 . . ?
C020 C01Z C01L 119.9(2) . . ?
C020 C01Z H01Z 120.1 . . ?
C01R C020 H020 119.7 . . ?
C01Z C020 C01R 120.6(2) . . ?
C01Z C020 H020 119.7 . . ?

loop_
_geom_bond_atom_site_label_1
_geom_bond_atom_site_label_2
_geom_bond_distance
_geom_bond_site_symmetry_2
_geom_bond_publ_flag
N001 C01S 1.333(3) . ?
N001 C01T 1.330(3) . ?
C002 C004 1.493(3) . ?
C002 C00B 1.351(3) . ?
C002 C00R 1.495(3) . ?
C003 C005 1.419(3) . ?
C003 C00R 1.430(3) . ?
C003 C014 1.422(3) . ?
C004 C00L 1.394(3) . ?
C004 C00V 1.396(3) . ?
C005 C01B 1.420(3) . ?
C005 C01F 1.420(3) . ?
C006 C00I 1.501(3) . ?
C006 C00N 1.429(3) . ?
C006 C00T 1.374(3) . ?
C007 H007 0.9300 . ?
C007 C008 1.402(3) . ?
C007 C00F 1.384(3) . ?
C008 C00K 1.485(3) . ?
C008 C00Q 1.396(3) . ?
C009 C00B 1.466(3) . ?
C009 C012 1.406(3) . ?
C009 C01A 1.408(3) . ?
C00A C00D 1.470(3) . ?
C00A C00G 1.403(3) . ?
C00A C00W 1.397(3) . ?
C00B H00B 0.9300 . ?
C00C C00U 1.397(3) . ?
C00C C018 1.401(3) . ?
C00C C01D 1.478(3) . ?
C00D H00D 0.9300 . ?
C00D C00I 1.352(3) . ?
C00E C00F 1.403(3) . ?
C00E C00I 1.489(3) . ?
C00E C00O 1.398(3) . ?
C00F H00F 0.9300 . ?
C00G H00G 0.9300 . ?
C00G C00U 1.383(3) . ?
C00H C00M 1.483(3) . ?
C00H C00S 1.390(3) . ?
C00H C01R 1.395(3) . ?
C00J C00P 1.402(3) . ?
C00J C010 1.473(3) . ?
C00J C019 1.398(3) . ?
C00K C013 1.393(3) . ?
C00K C01U 1.395(3) . ?
C00L H00L 0.9300 . ?
C00L C00Z 1.387(3) . ?
C00M C00Z 1.400(3) . ?
C00M C016 1.393(3) . ?
C00N C00X 1.433(3) . ?
C00N C00Y 1.421(3) . ?
C00O H00O 0.9300 . ?
C00O C00Q 1.381(3) . ?
C00P H00P 0.9300 . ?
C00P C01A 1.372(3) . ?
C00Q H00Q 0.9300 . ?
C00R C011 1.373(3) . ?
C00S H00S 0.9300 . ?
C00S C01L 1.390(3) . ?
C00T H00T 0.9300 . ?
C00T C01C 1.408(3) . ?
C00U H00U 0.9300 . ?
C00V H00V 0.9300 . ?
C00V C016 1.391(3) . ?
C00W H00W 0.9300 . ?
C00W C018 1.379(3) . ?
C00X C017 1.421(3) . ?
C00X C01J 1.413(3) . ?
C00Y H00Y 0.9300 . ?
C00Y C01N 1.367(3) . ?
C00Z H00Z 0.9300 . ?
C010 C01E 1.392(3) . ?
C010 C01G 1.398(3) . ?
C011 H011 0.9300 . ?
C011 C01H 1.410(3) . ?
C012 H012 0.9300 . ?
C012 C019 1.384(3) . ?
C013 H013 0.9300 . ?
C013 C01I 1.384(3) . ?
C014 H014 0.9300 . ?
C014 C01M 1.361(3) . ?
N015 C01V 1.336(4) . ?
N015 C01Y 1.343(4) . ?
C016 H016 0.9300 . ?
C017 H017 0.9300 . ?
C017 C01C 1.366(4) . ?
C018 H018 0.9300 . ?
C019 H019 0.9300 . ?
C01A H01A 0.9300 . ?
C01B H01B 0.9300 . ?
C01B C01H 1.359(3) . ?
C01C H01C 0.9300 . ?
C01D C01K 1.393(3) . ?
C01D C01O 1.398(3) . ?
C01E H01E 0.9300 . ?
C01E C01T 1.388(3) . ?
C01F H01F 0.9300 . ?
C01F C01Q 1.364(4) . ?
C01G H01G 0.9300 . ?
C01G C01S 1.386(3) . ?
C01H H01H 0.9300 . ?
C01I H01I 0.9300 . ?
C01I C01W 1.379(4) . ?
C01J H01J 0.9300 . ?
C01J C01P 1.360(4) . ?
C01K H01K 0.9300 . ?
C01K C01V 1.381(4) . ?
C01L H01L 0.9300 . ?
C01L C01Z 1.384(4) . ?
C01M H01M 0.9300 . ?
C01M C01Q 1.409(4) . ?
C01N H01N 0.9300 . ?
C01N C01P 1.410(4) . ?
C01O H01O 0.9300 . ?
C01O C01Y 1.385(4) . ?
C01P H01P 0.9300 . ?
C01Q H01Q 0.9300 . ?
C01R H01R 0.9300 . ?
C01R C020 1.388(4) . ?
C01S H01S 0.9300 . ?
C01T H01T 0.9300 . ?
C01U H01U 0.9300 . ?
C01U C01X 1.385(4) . ?
C01V H01V 0.9300 . ?
C01W H01W 0.9300 . ?
C01W C01X 1.377(4) . ?
C01X H01X 0.9300 . ?
C01Y H01Y 0.9300 . ?
C01Z H01Z 0.9300 . ?
C01Z C020 1.377(4) . ?
C020 H020 0.9300 . ?

loop_
_smtbx_masks_void_nr
_smtbx_masks_void_average_x
_smtbx_masks_void_average_y
_smtbx_masks_void_average_z
_smtbx_masks_void_volume
_smtbx_masks_void_count_electrons
_smtbx_masks_void_content
1 -0.771 -0.244 -0.944 876.4 7.2 C3H8CO2
2 0.125 0.778 0.375 0.0 0.0 ?
3 0.292 0.000 0.512 0.0 0.0 ?
4 0.708 0.000 0.487 0.0 0.0 ?
5 0.875 0.222 0.625 0.0 0.0 ?
